data_4071459
loop_
_publ_author_name
'Liu, Wei'
'Chen, Ya'
'Wang, Ru'
'Zhou, Xin-Hui'
'Zuo, Jing-Lin'
'You, Xiao-Zeng'

_publ_section_title
;
 Rhenium(I) Tricarbonyl Complexes with New Pyridine Ligands Containing
 Crown Ether-Annelated or Anthracene-Functionalized 1,3-Dithiole-2-ylidene
;
_journal_issue 13
_journal_name_full Organometallics
_journal_page_first 2990
_journal_paper_doi 10.1021/om800178k
_journal_volume 27
_journal_year 2008
_chemical_formula_sum 'C24 H28 N2 O4 S4'
_chemical_formula_weight 536.72
_chemical_name_systematic
; 
 ? 
;
_space_group_IT_number 14
_symmetry_cell_setting monoclinic
_symmetry_space_group_name_Hall '-P 2ybc'
_symmetry_space_group_name_H-M 'P 1 21/c 1'
_atom_sites_solution_hydrogens geom
_atom_sites_solution_primary direct
_atom_sites_solution_secondary difmap
_audit_creation_method SHELXL-97
_cell_angle_alpha 90.00
_cell_angle_beta 96.305(5)
_cell_angle_gamma 90.00
_cell_formula_units_Z 4
_cell_length_a 24.396(7)
_cell_length_b 10.121(3)
_cell_length_c 10.180(3)
_cell_measurement_reflns_used 858
_cell_measurement_temperature 293(2)
_cell_measurement_theta_max 18.9
_cell_measurement_theta_min 2.18
_cell_volume 2498.4(13)
_computing_cell_refinement SMART
_computing_data_collection 'SMART (Bruker, 2000)'
_computing_data_reduction 'SAINT (Bruker, 2000)'
_computing_molecular_graphics SHELXTL
_computing_publication_material SHELXTL
_computing_structure_refinement SHELXTL
_computing_structure_solution 'SHELXTL (Bruker, 2000)'
_diffrn_ambient_temperature 293(2)
_diffrn_measured_fraction_theta_full 0.943
_diffrn_measured_fraction_theta_max 0.943
_diffrn_radiation_monochromator graphite
_diffrn_radiation_source 'fine-focus sealed tube'
_diffrn_radiation_type MoK\a
_diffrn_radiation_wavelength 0.71073
_diffrn_reflns_av_R_equivalents 0.1216
_diffrn_reflns_av_sigmaI/netI 0.1697
_diffrn_reflns_limit_h_max 31
_diffrn_reflns_limit_h_min -30
_diffrn_reflns_limit_k_max 5
_diffrn_reflns_limit_k_min -13
_diffrn_reflns_limit_l_max 12
_diffrn_reflns_limit_l_min -13
_diffrn_reflns_number 14550
_diffrn_reflns_theta_full 28.37
_diffrn_reflns_theta_max 28.37
_diffrn_reflns_theta_min 2.18
_exptl_absorpt_coefficient_mu 0.415
_exptl_absorpt_correction_T_max 0.9216
_exptl_absorpt_correction_T_min 0.9216
_exptl_absorpt_correction_type empirical
_exptl_absorpt_process_details 'SADABS, (Bruker, 2000)'
_exptl_crystal_colour orange
_exptl_crystal_density_diffrn 1.427
_exptl_crystal_density_method 'not measured'
_exptl_crystal_description block
_exptl_crystal_F_000 1128
_exptl_crystal_size_max 0.20
_exptl_crystal_size_mid 0.20
_exptl_crystal_size_min 0.20
_refine_diff_density_max 0.401
_refine_diff_density_min -0.483
_refine_diff_density_rms 0.062
_refine_ls_extinction_method none
_refine_ls_goodness_of_fit_ref 0.949
_refine_ls_hydrogen_treatment constr
_refine_ls_matrix_type full
_refine_ls_number_parameters 307
_refine_ls_number_reflns 5895
_refine_ls_number_restraints 0
_refine_ls_restrained_S_all 0.949
_refine_ls_R_factor_all 0.1848
_refine_ls_R_factor_gt 0.0771
_refine_ls_shift/su_max 0.001
_refine_ls_shift/su_mean 0.000
_refine_ls_structure_factor_coef Fsqd
_refine_ls_weighting_details 'calc w=1/[\s^2^(Fo^2^)+(0.0557P)^2^+0.0000P] where P=(Fo^2^+2Fc^2^)/3'
_refine_ls_weighting_scheme calc
_refine_ls_wR_factor_gt 0.1449
_refine_ls_wR_factor_ref 0.1789
_reflns_number_gt 2714
_reflns_number_total 5895
_reflns_threshold_expression >2sigma(I)
_cod_data_source_file om800178k-file003.cif
_cod_data_source_block p21c
_cod_original_cell_volume 2498.3(12)
_cod_original_sg_symbol_H-M P2(1)/c
_cod_database_code 4071459

loop_
_symmetry_equiv_pos_as_xyz
'x, y, z'
'-x, y+1/2, -z+1/2'
'-x, -y, -z'
'x, -y-1/2, z-1/2'

loop_
_atom_site_label
_atom_site_type_symbol
_atom_site_fract_x
_atom_site_fract_y
_atom_site_fract_z
_atom_site_U_iso_or_equiv
_atom_site_adp_type
_atom_site_occupancy
_atom_site_symmetry_multiplicity
_atom_site_calc_flag
_atom_site_refinement_flags
S1 S 0.31659(5) 0.29709(10) 0.91179(12) 0.0468(3) Uani 1 1 d .
S2 S 0.29077(5) 0.03351(11) 0.80655(12) 0.0539(4) Uani 1 1 d .
S3 S 0.20022(5) 0.12655(12) 0.60540(12) 0.0536(4) Uani 1 1 d .
S4 S 0.22717(6) 0.42269(12) 0.72085(14) 0.0670(4) Uani 1 1 d .
N1 N 0.4150(2) -0.1211(4) 0.9273(5) 0.0823(14) Uani 1 1 d .
N2 N 0.43868(19) 0.0747(5) 1.2091(5) 0.0850(14) Uani 1 1 d .
O1 O 0.17888(16) 0.6961(3) 0.7875(4) 0.0701(10) Uani 1 1 d .
O2 O 0.08116(17) 0.6214(4) 0.9391(4) 0.0862(12) Uani 1 1 d .
O3 O 0.06562(15) 0.3439(4) 0.9218(4) 0.0805(11) Uani 1 1 d .
O4 O 0.08737(15) 0.0642(3) 0.8537(4) 0.0722(10) Uani 1 1 d .
C1 C 0.4217(3) -0.2554(6) 0.9212(6) 0.0806(18) Uani 1 1 d .
H1 H 0.4478 -0.2887 0.8699 0.097 Uiso 1 1 calc R
C2 C 0.3923(2) -0.3409(5) 0.9860(6) 0.0668(15) Uani 1 1 d .
H2 H 0.3974 -0.4317 0.9804 0.080 Uiso 1 1 calc R
C3 C 0.3549(3) -0.2888(5) 1.0595(6) 0.0840(18) Uani 1 1 d .
H3 H 0.3337 -0.3455 1.1052 0.101 Uiso 1 1 calc R
C4 C 0.3471(2) -0.1576(4) 1.0691(5) 0.0627(15) Uani 1 1 d .
H4 H 0.3215 -0.1241 1.1217 0.075 Uiso 1 1 calc R
C5 C 0.37656(19) -0.0774(4) 1.0023(4) 0.0460(11) Uani 1 1 d .
C6 C 0.36892(18) 0.0691(4) 1.0109(4) 0.0427(11) Uani 1 1 d .
C7 C 0.40275(18) 0.1429(4) 1.1133(4) 0.0457(11) Uani 1 1 d .
C8 C 0.39794(15) 0.2720(3) 1.1150(4) 0.0301(9) Uani 1 1 d .
H8 H 0.3747 0.3150 1.0502 0.036 Uiso 1 1 calc R
C9 C 0.4262(2) 0.3393(4) 1.2086(5) 0.0578(13) Uani 1 1 d .
H9 H 0.4222 0.4307 1.2083 0.069 Uiso 1 1 calc R
C10 C 0.4609(2) 0.2838(5) 1.3064(5) 0.0596(13) Uani 1 1 d .
H10 H 0.4794 0.3361 1.3720 0.072 Uiso 1 1 calc R
C11 C 0.4681(2) 0.1513(5) 1.3071(5) 0.0658(15) Uani 1 1 d .
H11 H 0.4923 0.1116 1.3722 0.079 Uiso 1 1 calc R
C12 C 0.33120(17) 0.1277(4) 0.9246(4) 0.0412(11) Uani 1 1 d .
C13 C 0.25140(18) 0.1629(4) 0.7345(4) 0.0447(11) Uani 1 1 d .
C14 C 0.26400(18) 0.2824(4) 0.7819(4) 0.0448(11) Uani 1 1 d .
C15 C 0.2601(2) 0.5532(4) 0.8191(5) 0.0629(14) Uani 1 1 d .
H15A H 0.2550 0.5399 0.9113 0.076 Uiso 1 1 calc R
H15B H 0.2994 0.5534 0.8111 0.076 Uiso 1 1 calc R
C16 C 0.2350(2) 0.6832(5) 0.7714(6) 0.0758(17) Uani 1 1 d .
H16A H 0.2552 0.7543 0.8189 0.091 Uiso 1 1 calc R
H16B H 0.2395 0.6933 0.6785 0.091 Uiso 1 1 calc R
C17 C 0.1680(3) 0.7291(5) 0.9181(6) 0.0879(19) Uani 1 1 d .
H17A H 0.1864 0.8115 0.9441 0.106 Uiso 1 1 calc R
H17B H 0.1831 0.6609 0.9785 0.106 Uiso 1 1 calc R
C18 C 0.1087(3) 0.7426(6) 0.9286(8) 0.101(2) Uani 1 1 d .
H18A H 0.1038 0.7960 1.0055 0.122 Uiso 1 1 calc R
H18B H 0.0918 0.7892 0.8513 0.122 Uiso 1 1 calc R
C19 C 0.0705(3) 0.5512(6) 0.8209(6) 0.0909(19) Uani 1 1 d .
H19A H 0.1048 0.5202 0.7919 0.109 Uiso 1 1 calc R
H19B H 0.0523 0.6079 0.7527 0.109 Uiso 1 1 calc R
C20 C 0.0340(3) 0.4356(6) 0.8443(6) 0.0893(19) Uani 1 1 d .
H20A H 0.0031 0.4646 0.8894 0.107 Uiso 1 1 calc R
H20B H 0.0197 0.3960 0.7608 0.107 Uiso 1 1 calc R
C21 C 0.0364(3) 0.2323(5) 0.9562(7) 0.093(2) Uani 1 1 d .
H21A H 0.0064 0.2145 0.8879 0.112 Uiso 1 1 calc R
H21B H 0.0208 0.2487 1.0383 0.112 Uiso 1 1 calc R
C22 C 0.0734(2) 0.1173(5) 0.9718(5) 0.0744(16) Uani 1 1 d .
H22A H 0.1069 0.1429 1.0257 0.089 Uiso 1 1 calc R
H22B H 0.0558 0.0489 1.0192 0.089 Uiso 1 1 calc R
C23 C 0.1298(2) 0.1316(5) 0.7979(5) 0.0661(14) Uani 1 1 d .
H23A H 0.1599 0.1509 0.8657 0.079 Uiso 1 1 calc R
H23B H 0.1160 0.2145 0.7596 0.079 Uiso 1 1 calc R
C24 C 0.14958(19) 0.0466(4) 0.6945(4) 0.0546(13) Uani 1 1 d .
H24A H 0.1184 0.0209 0.6325 0.066 Uiso 1 1 calc R
H24B H 0.1655 -0.0331 0.7354 0.066 Uiso 1 1 calc R

loop_
_atom_site_aniso_label
_atom_site_aniso_U_11
_atom_site_aniso_U_22
_atom_site_aniso_U_33
_atom_site_aniso_U_23
_atom_site_aniso_U_13
_atom_site_aniso_U_12
S1 0.0518(7) 0.0291(6) 0.0577(8) -0.0047(5) -0.0021(6) 0.0062(5)
S2 0.0649(8) 0.0310(6) 0.0626(8) -0.0088(5) -0.0070(6) 0.0046(5)
S3 0.0661(9) 0.0480(8) 0.0450(7) -0.0046(6) -0.0016(6) -0.0034(6)
S4 0.0779(10) 0.0384(7) 0.0777(10) -0.0012(6) -0.0221(7) 0.0095(6)
N1 0.102(4) 0.052(3) 0.095(4) -0.002(3) 0.023(3) 0.020(2)
N2 0.073(3) 0.092(4) 0.089(4) 0.005(3) 0.004(3) 0.002(3)
O1 0.084(3) 0.044(2) 0.080(3) 0.0104(18) 0.001(2) 0.0115(17)
O2 0.115(3) 0.058(3) 0.088(3) 0.001(2) 0.025(3) 0.010(2)
O3 0.066(3) 0.057(2) 0.116(3) -0.010(2) 0.000(2) 0.0009(19)
O4 0.085(3) 0.057(2) 0.078(3) -0.0187(19) 0.028(2) -0.0238(19)
C1 0.097(5) 0.061(4) 0.087(5) -0.008(3) 0.026(4) 0.025(3)
C2 0.081(4) 0.031(3) 0.082(4) -0.003(3) -0.015(3) 0.011(3)
C3 0.096(5) 0.054(4) 0.105(5) 0.016(3) 0.026(4) -0.019(3)
C4 0.080(4) 0.034(3) 0.083(4) 0.002(3) 0.046(3) 0.000(2)
C5 0.049(3) 0.037(3) 0.051(3) -0.004(2) 0.006(2) 0.008(2)
C6 0.048(3) 0.033(2) 0.048(3) -0.002(2) 0.012(2) 0.004(2)
C7 0.041(3) 0.046(3) 0.050(3) 0.006(2) 0.006(2) 0.006(2)
C8 0.039(2) 0.013(2) 0.037(2) -0.0011(17) -0.0040(19) 0.0087(16)
C9 0.067(4) 0.036(3) 0.071(4) 0.000(3) 0.009(3) 0.006(2)
C10 0.060(3) 0.051(3) 0.067(4) -0.012(3) 0.006(3) -0.010(3)
C11 0.058(3) 0.067(4) 0.067(4) -0.001(3) -0.014(3) 0.003(3)
C12 0.043(3) 0.028(2) 0.053(3) -0.002(2) 0.008(2) 0.0055(19)
C13 0.049(3) 0.044(3) 0.041(3) -0.004(2) 0.006(2) 0.008(2)
C14 0.052(3) 0.037(3) 0.046(3) 0.003(2) 0.009(2) 0.010(2)
C15 0.065(3) 0.032(3) 0.089(4) 0.008(2) -0.005(3) -0.003(2)
C16 0.084(5) 0.045(3) 0.095(5) 0.015(3) -0.001(4) 0.002(3)
C17 0.134(6) 0.047(4) 0.081(5) 0.008(3) 0.004(4) -0.007(3)
C18 0.115(6) 0.061(4) 0.135(6) 0.005(4) 0.043(5) 0.022(4)
C19 0.097(5) 0.097(5) 0.075(5) 0.022(4) -0.010(4) 0.002(4)
C20 0.079(4) 0.107(5) 0.078(5) 0.003(4) -0.011(4) 0.006(4)
C21 0.074(4) 0.067(4) 0.142(6) -0.023(4) 0.022(4) -0.014(3)
C22 0.094(5) 0.059(4) 0.074(4) 0.001(3) 0.030(3) -0.012(3)
C23 0.083(4) 0.051(3) 0.066(4) -0.017(3) 0.017(3) -0.013(3)
C24 0.059(3) 0.046(3) 0.056(3) -0.004(2) -0.003(2) -0.004(2)

loop_
_atom_type_symbol
_atom_type_description
_atom_type_scat_dispersion_real
_atom_type_scat_dispersion_imag
_atom_type_scat_source
C C 0.0033 0.0016 'International Tables Vol C Tables 4.2.6.8 and 6.1.1.4'
H H 0.0000 0.0000 'International Tables Vol C Tables 4.2.6.8 and 6.1.1.4'
N N 0.0061 0.0033 'International Tables Vol C Tables 4.2.6.8 and 6.1.1.4'
O O 0.0106 0.0060 'International Tables Vol C Tables 4.2.6.8 and 6.1.1.4'
S S 0.1246 0.1234 'International Tables Vol C Tables 4.2.6.8 and 6.1.1.4'

loop_
_geom_angle_atom_site_label_1
_geom_angle_atom_site_label_2
_geom_angle_atom_site_label_3
_geom_angle
C14 S1 C12 95.7(2)
C13 S2 C12 97.1(2)
C13 S3 C24 100.9(2)
C14 S4 C15 102.6(2)
C5 N1 C1 116.5(5)
C11 N2 C7 116.8(4)
C16 O1 C17 114.5(5)
C19 O2 C18 115.0(5)
C20 O3 C21 114.4(5)
C22 O4 C23 114.9(4)
C2 C1 N1 122.9(5)
C2 C1 H1 118.6
N1 C1 H1 118.6
C1 C2 C3 116.9(5)
C1 C2 H2 121.6
C3 C2 H2 121.6
C4 C3 C2 122.3(5)
C4 C3 H3 118.8
C2 C3 H3 118.8
C5 C4 C3 118.7(5)
C5 C4 H4 120.7
C3 C4 H4 120.7
C4 C5 N1 122.8(5)
C4 C5 C6 120.0(4)
N1 C5 C6 117.2(4)
C12 C6 C7 122.3(4)
C12 C6 C5 118.7(4)
C7 C6 C5 118.9(4)
C8 C7 N2 121.7(4)
C8 C7 C6 118.3(4)
N2 C7 C6 120.0(4)
C9 C8 C7 119.2(4)
C9 C8 H8 120.4
C7 C8 H8 120.4
C8 C9 C10 123.9(4)
C8 C9 H9 118.1
C10 C9 H9 118.1
C11 C10 C9 119.0(5)
C11 C10 H10 120.5
C9 C10 H10 120.5
C10 C11 N2 119.4(5)
C10 C11 H11 120.3
N2 C11 H11 120.3
C6 C12 S2 120.3(3)
C6 C12 S1 127.0(3)
S2 C12 S1 112.8(2)
C14 C13 S2 116.0(3)
C14 C13 S3 125.7(3)
S2 C13 S3 118.3(3)
C13 C14 S1 118.4(3)
C13 C14 S4 121.3(4)
S1 C14 S4 120.3(2)
C16 C15 S4 108.7(4)
C16 C15 H15A 109.9
S4 C15 H15A 109.9
C16 C15 H15B 109.9
S4 C15 H15B 109.9
H15A C15 H15B 108.3
O1 C16 C15 114.2(4)
O1 C16 H16A 108.7
C15 C16 H16A 108.7
O1 C16 H16B 108.7
C15 C16 H16B 108.7
H16A C16 H16B 107.6
O1 C17 C18 112.1(6)
O1 C17 H17A 109.2
C18 C17 H17A 109.2
O1 C17 H17B 109.2
C18 C17 H17B 109.2
H17A C17 H17B 107.9
O2 C18 C17 114.0(5)
O2 C18 H18A 108.7
C17 C18 H18A 108.7
O2 C18 H18B 108.7
C17 C18 H18B 108.7
H18A C18 H18B 107.6
O2 C19 C20 108.4(5)
O2 C19 H19A 110.0
C20 C19 H19A 110.0
O2 C19 H19B 110.0
C20 C19 H19B 110.0
H19A C19 H19B 108.4
O3 C20 C19 107.9(5)
O3 C20 H20A 110.1
C19 C20 H20A 110.1
O3 C20 H20B 110.1
C19 C20 H20B 110.1
H20A C20 H20B 108.4
O3 C21 C22 110.1(5)
O3 C21 H21A 109.6
C22 C21 H21A 109.6
O3 C21 H21B 109.6
C22 C21 H21B 109.6
H21A C21 H21B 108.2
O4 C22 C21 114.6(5)
O4 C22 H22A 108.6
C21 C22 H22A 108.6
O4 C22 H22B 108.6
C21 C22 H22B 108.6
H22A C22 H22B 107.6
O4 C23 C24 108.4(4)
O4 C23 H23A 110.0
C24 C23 H23A 110.0
O4 C23 H23B 110.0
C24 C23 H23B 110.0
H23A C23 H23B 108.4
C23 C24 S3 113.1(3)
C23 C24 H24A 109.0
S3 C24 H24A 109.0
C23 C24 H24B 109.0
S3 C24 H24B 109.0
H24A C24 H24B 107.8

loop_
_geom_bond_atom_site_label_1
_geom_bond_atom_site_label_2
_geom_bond_distance
S1 C14 1.745(5)
S1 C12 1.753(4)
S2 C13 1.738(4)
S2 C12 1.751(4)
S3 C13 1.749(5)
S3 C24 1.803(5)
S4 C14 1.757(4)
S4 C15 1.793(5)
N1 C5 1.348(6)
N1 C1 1.370(6)
N2 C11 1.397(6)
N2 C7 1.417(6)
O1 C16 1.403(6)
O1 C17 1.423(7)
O2 C19 1.397(6)
O2 C18 1.408(7)
O3 C20 1.394(6)
O3 C21 1.400(6)
O4 C22 1.394(6)
O4 C23 1.409(5)
C1 C2 1.343(7)
C1 H1 0.9300
C2 C3 1.349(7)
C2 H2 0.9300
C3 C4 1.347(6)
C3 H3 0.9300
C4 C5 1.321(6)
C4 H4 0.9300
C5 C6 1.498(6)
C6 C12 1.339(6)
C6 C7 1.462(6)
C7 C8 1.312(5)
C8 C9 1.305(6)
C8 H8 0.9300
C9 C10 1.355(7)
C9 H9 0.9300
C10 C11 1.352(6)
C10 H10 0.9300
C11 H11 0.9300
C13 C14 1.326(5)
C15 C16 1.509(6)
C15 H15A 0.9700
C15 H15B 0.9700
C16 H16A 0.9700
C16 H16B 0.9700
C17 C18 1.469(8)
C17 H17A 0.9700
C17 H17B 0.9700
C18 H18A 0.9700
C18 H18B 0.9700
C19 C20 1.504(7)
C19 H19A 0.9700
C19 H19B 0.9700
C20 H20A 0.9700
C20 H20B 0.9700
C21 C22 1.471(7)
C21 H21A 0.9700
C21 H21B 0.9700
C22 H22A 0.9700
C22 H22B 0.9700
C23 C24 1.481(6)
C23 H23A 0.9700
C23 H23B 0.9700
C24 H24A 0.9700
C24 H24B 0.9700

loop_
_cod_related_entry_id
_cod_related_entry_database
_cod_related_entry_code
1 ChemSpider 30659767
